data_1577052
loop_
_publ_author_name
'Das, Rajorshi'
'Seethapathy, Logeshwari'
'M, Rohith'
'Hazra, Chinmoy Kumar'
'Samanta, Jayanta'
'Pramanik, Susnata'

_publ_section_title
;
 One System, Three Functions: An Electroactive Reconfigurable Organic
 Receptor for Adaptive Binding, Information Encoding, and Metal-Free
 Oxidation
;
_journal_name_full 'Materials Horizons'
_journal_paper_doi 10.1039/D5MH02406D
_journal_year 2026
_chemical_formula_moiety '0.5(C24 H27 N6), 1.5(F6 P)'
_chemical_formula_sum 'C12 H13.5 F9 N3 P1.5'
_chemical_formula_weight 417.21
_space_group_crystal_system trigonal
_space_group_IT_number 160
_space_group_name_Hall 'R 3 -2"'
_space_group_name_H-M_alt 'R 3 m :H'
_atom_sites_solution_hydrogens geom
_atom_sites_solution_primary dual
_audit_creation_date 2025-07-27
_audit_creation_method
;
Olex2 1.5
(compiled 2024.02.16 svn.r378c4104 for OlexSys, GUI svn.r6928)
;
_audit_update_record
;
2025-07-27 deposited with the CCDC.	2026-04-02 downloaded from the CCDC.
;
_cell_angle_alpha 90
_cell_angle_beta 90
_cell_angle_gamma 120
_cell_formula_units_Z 6
_cell_length_a 18.329(7)
_cell_length_b 18.329(7)
_cell_length_c 8.653(3)
_cell_measurement_reflns_used 4650
_cell_measurement_temperature 273.15
_cell_measurement_theta_max 24.895
_cell_measurement_theta_min 2.681
_cell_volume 2517.5(16)
_computing_cell_refinement 'SAINT V8.38A (Bruker, 2018)'
_computing_data_reduction 'SAINT V8.38A (Bruker, 2018)'
_computing_molecular_graphics 'Olex2 1.5 (Dolomanov et al., 2009)'
_computing_publication_material 'Olex2 1.5 (Dolomanov et al., 2009)'
_computing_structure_refinement 'SHELXL 2019/3 (Sheldrick, 2015)'
_computing_structure_solution 'SHELXT 2018/2 (Sheldrick, 2018)'
_diffrn_ambient_temperature 273.15
_diffrn_measured_fraction_theta_full 1.000
_diffrn_measured_fraction_theta_max 1.000
_diffrn_measurement_device_type 'Bruker APEX-II CCD'
_diffrn_measurement_method '\f and \w scans'
_diffrn_radiation_type MoK\a
_diffrn_radiation_wavelength 0.71073
_diffrn_reflns_av_R_equivalents 0.0506
_diffrn_reflns_av_unetI/netI 0.0356
_diffrn_reflns_Laue_measured_fraction_full 1.000
_diffrn_reflns_Laue_measured_fraction_max 1.000
_diffrn_reflns_limit_h_max 21
_diffrn_reflns_limit_h_min -21
_diffrn_reflns_limit_k_max 21
_diffrn_reflns_limit_k_min -21
_diffrn_reflns_limit_l_max 10
_diffrn_reflns_limit_l_min -10
_diffrn_reflns_number 8853
_diffrn_reflns_point_group_measured_fraction_full 1.000
_diffrn_reflns_point_group_measured_fraction_max 1.000
_diffrn_reflns_theta_full 25.003
_diffrn_reflns_theta_max 25.003
_diffrn_reflns_theta_min 2.222
_diffrn_source_current 1.4
_diffrn_source_power 0.07
_diffrn_source_voltage 50.0
_diffrn_standards_number 0
_exptl_absorpt_coefficient_mu 0.306
_exptl_absorpt_correction_T_max 0.7452
_exptl_absorpt_correction_T_min 0.6682
_exptl_absorpt_correction_type multi-scan
_exptl_absorpt_process_details
;
SADABS-2016/2 (Bruker,2016/2) was used for absorption correction.
wR2(int) was 0.0872 before and 0.0657 after correction.
The Ratio of minimum to maximum transmission is 0.8967.
The \l/2 correction factor is Not present.
;
_exptl_crystal_colour 'clear light colourless'
_exptl_crystal_colour_lustre clear
_exptl_crystal_colour_modifier light
_exptl_crystal_colour_primary colourless
_exptl_crystal_density_diffrn 1.651
_exptl_crystal_description block
_exptl_crystal_F_000 1260
_exptl_crystal_size_max 0.1
_exptl_crystal_size_mid 0.05
_exptl_crystal_size_min 0.02
_refine_diff_density_max 0.342
_refine_diff_density_min -0.255
_refine_diff_density_rms 0.053
_refine_ls_abs_structure_details
;
 Flack x determined using 510 quotients [(I+)-(I-)]/[(I+)+(I-)]
 (Parsons, Flack and Wagner, Acta Cryst. B69 (2013) 249-259).
;
_refine_ls_abs_structure_Flack 0.12(6)
_refine_ls_extinction_method none
_refine_ls_goodness_of_fit_ref 1.085
_refine_ls_hydrogen_treatment constr
_refine_ls_matrix_type full
_refine_ls_number_parameters 113
_refine_ls_number_reflns 1090
_refine_ls_number_restraints 551
_refine_ls_restrained_S_all 4.345
_refine_ls_R_factor_all 0.0489
_refine_ls_R_factor_gt 0.0479
_refine_ls_shift/su_max 0.000
_refine_ls_shift/su_mean 0.000
_refine_ls_structure_factor_coef Fsqd
_refine_ls_weighting_details 'w=1/[\s^2^(Fo^2^)+(0.0839P)^2^+3.0525P] where P=(Fo^2^+2Fc^2^)/3'
_refine_ls_weighting_scheme calc
_refine_ls_wR_factor_gt 0.1292
_refine_ls_wR_factor_ref 0.1307
_reflns_Friedel_coverage 0.982
_reflns_Friedel_fraction_full 1.000
_reflns_Friedel_fraction_max 1.000
_reflns_number_gt 1068
_reflns_number_total 1090
_reflns_threshold_expression 'I > 2\s(I)'
_cod_data_source_file d5mh02406d2.cif
_cod_data_source_block tetpt_0m
_cod_original_cell_volume 2518(2)
_cod_original_sg_symbol_H-M 'R 3 m'
_cod_original_formula_sum 'C12 H13.50 F9 N3 P1.50'
_cod_database_code 1577052
_shelx_shelxl_version_number 2019/3
_shelx_space_group_comment
;
The symmetry employed for this shelxl refinement is uniquely defined
by the following loop, which should always be used as a source of
symmetry information in preference to the above space-group names.
They are only intended as comments.
;
_shelx_estimated_absorpt_t_max 0.994
_shelx_estimated_absorpt_t_min 0.970
_olex2_refinement_description
;
1. Twinned data refinement
 Scales: 0.985(7)
 0.015(7)
2. Fixed Uiso
 At 1.2 times of:
  All C(H) groups, All C(H,H) groups
 At 1.5 times of:
  All C(H,H,H) groups
3. Restrained distances
 F5-F2 \\sim F5-F4_$1 \\sim F5-F4 \\sim F5-F1 \\sim F2-F4_$1 \\sim F2-F4 \\sim
F2-F3 \\sim F2-F3A \\sim F2-
 F3A_$1 \\sim F2-F5A \\sim F2-F5A_$1 \\sim F4_$1-F3 \\sim F4_$1-F1 \\sim
F4_$1-F5A \\sim F4-F3 \\sim F4-F1
 \\sim F4-F5A_$1 \\sim F3-F1 \\sim F1-F3A \\sim F1-F3A_$1 \\sim F1-F5A \\sim
F1-F5A_$1 \\sim F3A-F3A_$1 ~
 F3A-F5A \\sim F3A-F5A_$1 \\sim F3A_$1-F5A \\sim F3A_$1-F5A_$1 \\sim F5A-F5A_$1
 with sigma of 0.04
 P1-F5 \\sim P1-F2 \\sim P1-F4_$1 \\sim P1-F4 \\sim P1-F3 \\sim P1-F1 \\sim
P1-F3A \\sim P1-F3A_$1 \\sim P1-
 F5A \\sim P1-F5A_$1
 with sigma of 0.02
4. Uiso/Uaniso restraints and constraints
P1 \\sim F1 \\sim F2 \\sim F3 \\sim F3A \\sim F3A \\sim F4 \\sim F4 \\sim F5
\\sim F5A \\sim F5A: within 2A with sigma of 0.04 and sigma for terminal atoms
of 0.08 within 2A
Uanis(P1) \\sim Ueq, Uanis(F3A) \\sim Ueq, Uanis(F5) \\sim Ueq, Uanis(F5A)
\\sim Ueq, Uanis(F2) \\sim Ueq, Uanis(F4) \\sim Ueq, Uanis(F1) \\sim Ueq,
Uanis(F3) \\sim Ueq: with sigma of 0.02 and sigma for terminal atoms of 0.02
5. Rigid body (RIGU) restrains
 P1, F1, F2, F3, F3A, F3A, F4, F4, F5, F5A, F5A
 with sigma for 1-2 distances of 0.004 and sigma for 1-3 distances of 0.004
6. Others
 Fixed Sof: H5A(0.5) H5B(0.5) H6B(0.5) H6C(0.5) F3(0.25) F3A(0.5) F4(0.5)
 F5(0.25) F5A(0.5)
7.a Secondary CH2 refined with riding coordinates:
 C5(H5A,H5B)
7.b Me refined with riding coordinates:
 C6(H6A,H6B,H6C)
7.c Aromatic/amide H refined with riding coordinates:
 C3(H3), C4(H4)
;
_olex2_submission_special_instructions 'No special instructions were received'

loop_
_space_group_symop_operation_xyz
'x, y, z'
'-y, x-y, z'
'-x+y, -x, z'
'-y, -x, z'
'-x+y, y, z'
'x, x-y, z'
'x+2/3, y+1/3, z+1/3'
'-y+2/3, x-y+1/3, z+1/3'
'-x+y+2/3, -x+1/3, z+1/3'
'-y+2/3, -x+1/3, z+1/3'
'-x+y+2/3, y+1/3, z+1/3'
'x+2/3, x-y+1/3, z+1/3'
'x+1/3, y+2/3, z+2/3'
'-y+1/3, x-y+2/3, z+2/3'
'-x+y+1/3, -x+2/3, z+2/3'
'-y+1/3, -x+2/3, z+2/3'
'-x+y+1/3, y+2/3, z+2/3'
'x+1/3, x-y+2/3, z+2/3'

loop_
_atom_site_label
_atom_site_type_symbol
_atom_site_fract_x
_atom_site_fract_y
_atom_site_fract_z
_atom_site_U_iso_or_equiv
_atom_site_adp_type
_atom_site_occupancy
_atom_site_site_symmetry_order
_atom_site_calc_flag
_atom_site_refinement_flags_posn
_atom_site_refinement_flags_adp
_atom_site_refinement_flags_occupancy
_atom_site_disorder_assembly
_atom_site_disorder_group
N1 N 0.62334(18) 0.37666(18) 0.6808(7) 0.0427(13) Uani 1 2 d S T P . .
N2 N 0.83764(19) 0.6753(4) 0.7863(6) 0.0408(14) Uani 1 2 d S T P . .
C1 C 0.7074(2) 0.4149(4) 0.6805(8) 0.0397(14) Uani 1 2 d S T P . .
C2 C 0.7545(2) 0.5090(4) 0.7016(7) 0.0381(14) Uani 1 2 d S T P . .
C3 C 0.7113(3) 0.5522(3) 0.7176(6) 0.0453(11) Uani 1 1 d . . . . .
H3 H 0.653489 0.525100 0.700134 0.054 Uiso 1 1 calc R U . . .
C4 C 0.7542(3) 0.6357(3) 0.7596(6) 0.0459(11) Uani 1 1 d . . . . .
H4 H 0.725260 0.665061 0.769591 0.055 Uiso 1 1 calc R U . . .
C5 C 0.8818(2) 0.7636(5) 0.8463(8) 0.0479(16) Uani 1 2 d S T P . .
H5A H 0.843328 0.772277 0.910272 0.057 Uiso 0.5 1 calc R U P . .
H5B H 0.928949 0.772277 0.910272 0.057 Uiso 0.5 1 calc R U P . .
C6 C 0.9130(3) 0.8259(6) 0.7180(12) 0.074(3) Uani 1 2 d S T P . .
H6A H 0.940960 0.881920 0.759949 0.111 Uiso 1 2 calc R U P . .
H6B H 0.951796 0.818063 0.655573 0.111 Uiso 0.5 1 calc R U P . .
H6C H 0.866268 0.818063 0.655573 0.111 Uiso 0.5 1 calc R U P . .
P1 P 0.81118(6) 0.62236(11) 0.2571(2) 0.0474(6) Uani 1 2 d DS TU P . .
F1 F 0.85899(19) 0.7180(4) 0.2019(8) 0.098(2) Uani 1 2 d DS TU P A .
F2 F 0.76495(19) 0.5299(4) 0.3156(11) 0.120(3) Uani 1 2 d DS TU P A .
F3 F 0.8346(4) 0.6693(8) 0.4215(13) 0.084(4) Uani 0.5 2 d DS TU P A 1
F3A F 0.8765(8) 0.6345(10) 0.3738(15) 0.166(8) Uani 0.5 1 d D U P A 2
F4 F 0.8980(6) 0.6256(9) 0.269(2) 0.142(6) Uani 0.5 1 d D U P A 1
F5 F 0.7902(5) 0.5805(11) 0.1005(14) 0.134(7) Uani 0.5 2 d DS TU P A 1
F5A F 0.8648(8) 0.6123(8) 0.1305(14) 0.116(4) Uani 0.5 1 d D U P A 2

loop_
_atom_site_aniso_label
_atom_site_aniso_U_11
_atom_site_aniso_U_22
_atom_site_aniso_U_33
_atom_site_aniso_U_23
_atom_site_aniso_U_13
_atom_site_aniso_U_12
N1 0.040(2) 0.040(2) 0.049(3) 0.0021(11) -0.0021(11) 0.022(2)
N2 0.038(2) 0.035(3) 0.049(3) 0.010(2) 0.0048(11) 0.0173(14)
C1 0.038(2) 0.039(3) 0.043(3) 0.006(3) 0.0031(13) 0.0194(15)
C2 0.037(2) 0.038(3) 0.039(3) 0.004(2) 0.0020(12) 0.0189(16)
C3 0.034(2) 0.040(3) 0.060(3) 0.009(2) 0.002(2) 0.017(2)
C4 0.039(3) 0.044(3) 0.059(3) 0.007(2) 0.002(2) 0.025(2)
C5 0.051(3) 0.045(4) 0.046(4) -0.004(3) -0.0018(15) 0.0224(18)
C6 0.082(5) 0.049(4) 0.080(6) 0.017(4) 0.008(2) 0.024(2)
P1 0.0474(8) 0.0450(11) 0.0491(9) -0.0022(8) -0.0011(4) 0.0225(5)
F1 0.126(5) 0.059(3) 0.086(4) 0.011(3) 0.0055(15) 0.0295(17)
F2 0.133(5) 0.054(4) 0.146(7) 0.027(4) 0.013(2) 0.0270(18)
F3 0.112(9) 0.060(7) 0.063(6) -0.018(5) -0.009(2) 0.030(3)
F3A 0.116(11) 0.168(13) 0.131(10) 0.067(10) -0.068(9) 0.009(9)
F4 0.069(6) 0.113(8) 0.268(17) -0.017(11) 0.009(9) 0.064(6)
F5 0.205(15) 0.113(11) 0.053(6) -0.040(7) -0.020(3) 0.057(6)
F5A 0.140(10) 0.115(8) 0.145(9) 0.054(7) 0.077(8) 0.104(8)

loop_
_atom_type_symbol
_atom_type_description
_atom_type_scat_dispersion_real
_atom_type_scat_dispersion_imag
_atom_type_scat_source
C C 0.0033 0.0016 'International Tables Vol C Tables 4.2.6.8 and 6.1.1.4'
H H 0.0000 0.0000 'International Tables Vol C Tables 4.2.6.8 and 6.1.1.4'
F F 0.0171 0.0103 'International Tables Vol C Tables 4.2.6.8 and 6.1.1.4'
N N 0.0061 0.0033 'International Tables Vol C Tables 4.2.6.8 and 6.1.1.4'
P P 0.1023 0.0942 'International Tables Vol C Tables 4.2.6.8 and 6.1.1.4'

loop_
_geom_angle_atom_site_label_1
_geom_angle_atom_site_label_2
_geom_angle_atom_site_label_3
_geom_angle
_geom_angle_site_symmetry_1
_geom_angle_site_symmetry_3
_geom_angle_publ_flag
C1 N1 C1 114.0(6) 2_655 . ?
C4 N2 C4 120.2(6) . 5_655 ?
C4 N2 C5 119.9(3) 5_655 . ?
C4 N2 C5 119.9(3) . . ?
N1 C1 N1 126.0(6) 3_665 . ?
N1 C1 C2 116.8(3) 3_665 . ?
N1 C1 C2 116.8(3) . . ?
C3 C2 C1 120.4(3) 5_655 . ?
C3 C2 C1 120.4(3) . . ?
C3 C2 C3 119.0(6) . 5_655 ?
C2 C3 H3 120.2 . . ?
C4 C3 C2 119.5(4) . . ?
C4 C3 H3 120.2 . . ?
N2 C4 C3 120.7(4) . . ?
N2 C4 H4 119.7 . . ?
C3 C4 H4 119.7 . . ?
N2 C5 H5A 109.4 . . ?
N2 C5 H5B 109.4 . . ?
H5A C5 H5B 108.0 . . ?
C6 C5 N2 111.4(7) . . ?
C6 C5 H5A 109.4 . . ?
C6 C5 H5B 109.4 . . ?
C5 C6 H6A 109.5 . . ?
C5 C6 H6B 109.5 . . ?
C5 C6 H6C 109.5 . . ?
H6A C6 H6B 109.5 . . ?
H6A C6 H6C 109.5 . . ?
H6B C6 H6C 109.5 . . ?
F1 P1 F3 79.9(5) . . ?
F2 P1 F1 178.5(5) . . ?
F2 P1 F3 98.6(6) . . ?
F2 P1 F4 90.5(6) . 5_655 ?
F2 P1 F4 90.5(6) . . ?
F3A P1 F1 94.6(6) 5_655 . ?
F3A P1 F1 94.6(6) . . ?
F3A P1 F2 84.4(6) 5_655 . ?
F3A P1 F2 84.4(6) . . ?
F3A P1 F5A 89.2(8) . . ?
F3A P1 F5A 177.0(7) . 5_655 ?
F3A P1 F5A 89.2(8) 5_655 5_655 ?
F3A P1 F5A 177.0(7) 5_655 . ?
F4 P1 F1 89.4(6) 5_655 . ?
F4 P1 F1 89.4(6) . . ?
F4 P1 F3 85.7(7) . . ?
F4 P1 F3 85.7(7) 5_655 . ?
F4 P1 F4 171.3(14) . 5_655 ?
F5 P1 F1 98.6(7) . . ?
F5 P1 F2 82.9(8) . . ?
F5 P1 F3 178.5(9) . . ?
F5 P1 F4 94.3(7) . . ?
F5 P1 F4 94.3(7) . 5_655 ?
F5 P1 F5A 46.9(6) . 5_655 ?
F5A P1 F1 83.4(4) . . ?
F5A P1 F1 83.4(4) 5_655 . ?
F5A P1 F2 97.7(5) . . ?
F5A P1 F2 97.7(5) 5_655 . ?
F5A P1 F5A 88.4(11) 5_655 . ?

loop_
_geom_bond_atom_site_label_1
_geom_bond_atom_site_label_2
_geom_bond_distance
_geom_bond_site_symmetry_2
_geom_bond_publ_flag
N1 C1 1.337(4) 2_655 ?
N1 C1 1.337(4) . ?
N2 C4 1.345(6) 5_655 ?
N2 C4 1.345(6) . ?
N2 C5 1.495(9) . ?
C1 C2 1.505(9) . ?
C2 C3 1.380(6) . ?
C2 C3 1.380(6) 5_655 ?
C3 H3 0.9300 . ?
C3 C4 1.373(7) . ?
C4 H4 0.9300 . ?
C5 H5A 0.9700 . ?
C5 H5B 0.9700 . ?
C5 C6 1.488(12) . ?
C6 H6A 0.9600 . ?
C6 H6B 0.9600 . ?
C6 H6C 0.9600 . ?
P1 F1 1.591(6) . ?
P1 F2 1.553(6) . ?
P1 F3 1.605(9) . ?
P1 F3A 1.495(8) . ?
P1 F3A 1.495(8) 5_655 ?
P1 F4 1.566(9) 5_655 ?
P1 F4 1.566(9) . ?
P1 F5 1.510(10) . ?
P1 F5A 1.543(8) . ?
P1 F5A 1.543(8) 5_655 ?

loop_
_geom_torsion_atom_site_label_1
_geom_torsion_atom_site_label_2
_geom_torsion_atom_site_label_3
_geom_torsion_atom_site_label_4
_geom_torsion
_geom_torsion_site_symmetry_1
_geom_torsion_site_symmetry_2
_geom_torsion_site_symmetry_3
_geom_torsion_site_symmetry_4
_geom_torsion_publ_flag
N1 C1 C2 C3 -173.7(6) 3_665 . . . ?
N1 C1 C2 C3 173.7(6) . . . 5_655 ?
N1 C1 C2 C3 1.1(9) 3_665 . . 5_655 ?
N1 C1 C2 C3 -1.1(9) . . . . ?
C1 N1 C1 N1 -0.4(13) 2_655 . . 3_665 ?
C1 N1 C1 C2 -172.3(4) 2_655 . . . ?
C1 C2 C3 C4 170.4(5) . . . . ?
C2 C3 C4 N2 -0.5(8) . . . . ?
C3 C2 C3 C4 -4.5(10) 5_655 . . . ?
C4 N2 C4 C3 5.7(10) 5_655 . . . ?
C4 N2 C5 C6 -90.1(5) . . . . ?
C4 N2 C5 C6 90.1(5) 5_655 . . . ?
C5 N2 C4 C3 -174.2(5) . . . . ?

loop_
_twin_individual_id
_twin_individual_mass_fraction_refined
1 0.985(7)
2 0.015(7)
